data_7107008
loop_
_publ_author_name
'Srinu Tothadi'
'Arijit Mukherjee'
'Gautam R. Desiraju'

_publ_section_title
;
 Shape and size mimicry in the design of ternary molecular solids: towards
 a robust strategy for crystal engineering
;
_journal_name_full Chem.Commun.
_journal_page_first 12080
_journal_paper_doi 10.1039/c1cc14567c
_journal_volume 47
_journal_year 2011
_chemical_formula_sum 'C44 H40 N6 O4'
_chemical_formula_weight 716.82
_chemical_name_systematic
;
?
;
_space_group_IT_number 61
_symmetry_cell_setting orthorhombic
_symmetry_space_group_name_Hall '-P 2ac 2ab'
_symmetry_space_group_name_H-M 'P b c a'
_atom_sites_solution_hydrogens geom
_atom_sites_solution_primary direct
_atom_sites_solution_secondary difmap
_audit_creation_method SHELXL-97
_cell_angle_alpha 90.00
_cell_angle_beta 90.00
_cell_angle_gamma 90.00
_cell_formula_units_Z 8
_cell_length_a 9.346(6)
_cell_length_b 23.250(15)
_cell_length_c 33.59(2)
_cell_measurement_reflns_used 13427
_cell_measurement_temperature 150(2)
_cell_measurement_theta_max 27.5
_cell_measurement_theta_min 1.9
_cell_volume 7299(8)
_computing_cell_refinement 'CrystalClear-SM Expert 2.0 rc14 (Rigaku, 2009)'
_computing_data_collection 'CrystalClear-SM Expert 2.0 rc14 (Rigaku, 2009)'
_computing_data_reduction 'CrystalClear-SM Expert 2.0 rc14 (Rigaku, 2009)'
_computing_structure_refinement 'SHELXL-97 (Sheldrick, 1997)'
_computing_structure_solution 'SHELXS-97 (Sheldrick, 1990)'
_diffrn_ambient_temperature 150(2)
_diffrn_measured_fraction_theta_full 0.995
_diffrn_measured_fraction_theta_max 0.995
_diffrn_measurement_device 'XtaLABmini: Fixed Chi 2 circle'
_diffrn_measurement_device_type 'Rigaku Mercury375R (2x2 bin mode)'
_diffrn_measurement_method 'profile data from \w-scans'
_diffrn_radiation_monochromator graphite
_diffrn_radiation_source 'fine-focus sealed tube'
_diffrn_radiation_type MoK\a
_diffrn_radiation_wavelength 0.71073
_diffrn_reflns_av_R_equivalents 0.1354
_diffrn_reflns_av_sigmaI/netI 0.0758
_diffrn_reflns_limit_h_max 12
_diffrn_reflns_limit_h_min -12
_diffrn_reflns_limit_k_max 30
_diffrn_reflns_limit_k_min -30
_diffrn_reflns_limit_l_max 43
_diffrn_reflns_limit_l_min -43
_diffrn_reflns_number 55276
_diffrn_reflns_theta_full 27.49
_diffrn_reflns_theta_max 27.49
_diffrn_reflns_theta_min 1.21
_exptl_absorpt_coefficient_mu 0.085
_exptl_absorpt_correction_T_max 0.9831
_exptl_absorpt_correction_T_min 0.9667
_exptl_absorpt_correction_type multi-scan
_exptl_absorpt_process_details 'Jacobson, R. (1998) Private communication'
_exptl_crystal_colour colourless
_exptl_crystal_density_diffrn 1.305
_exptl_crystal_density_method 'not measured'
_exptl_crystal_description block
_exptl_crystal_F_000 3024
_exptl_crystal_size_max 0.40
_exptl_crystal_size_mid 0.30
_exptl_crystal_size_min 0.20
_refine_diff_density_max 0.414
_refine_diff_density_min -0.296
_refine_diff_density_rms 0.082
_refine_ls_extinction_method none
_refine_ls_goodness_of_fit_ref 1.186
_refine_ls_hydrogen_treatment constr
_refine_ls_matrix_type full
_refine_ls_number_parameters 493
_refine_ls_number_reflns 8337
_refine_ls_number_restraints 0
_refine_ls_restrained_S_all 1.186
_refine_ls_R_factor_all 0.1216
_refine_ls_R_factor_gt 0.0996
_refine_ls_shift/su_max 0.009
_refine_ls_shift/su_mean 0.000
_refine_ls_structure_factor_coef Fsqd
_refine_ls_weighting_details 'calc w=1/[\s^2^(Fo^2^)+(0.0863P)^2^+11.9541P] where P=(Fo^2^+2Fc^2^)/3'
_refine_ls_weighting_scheme calc
_refine_ls_wR_factor_gt 0.2561
_refine_ls_wR_factor_ref 0.2708
_reflns_number_gt 6722
_reflns_number_total 8337
_reflns_threshold_expression >2\s(I)
_cod_data_source_file c1cc14567c.txt
_cod_data_source_block orcinol
_cod_database_code 7107008

loop_
_symmetry_equiv_pos_as_xyz
'x, y, z'
'-x+1/2, -y, z+1/2'
'x+1/2, -y+1/2, -z'
'-x, y+1/2, -z+1/2'
'-x, -y, -z'
'x-1/2, y, -z-1/2'
'-x-1/2, y-1/2, z'
'x, -y-1/2, z-1/2'

loop_
_atom_site_label
_atom_site_type_symbol
_atom_site_fract_x
_atom_site_fract_y
_atom_site_fract_z
_atom_site_U_iso_or_equiv
_atom_site_adp_type
_atom_site_occupancy
_atom_site_symmetry_multiplicity
_atom_site_calc_flag
_atom_site_refinement_flags
C1 C 0.7380(4) 0.17314(15) 0.07211(10) 0.0290(7) Uani 1 1 d .
C2 C 0.7332(4) 0.17058(16) 0.11334(10) 0.0309(7) Uani 1 1 d .
H2 H 0.7410 0.1345 0.1265 0.037 Uiso 1 1 calc R
C3 C 0.7169(4) 0.22044(16) 0.13537(10) 0.0294(7) Uani 1 1 d .
C4 C 0.7048(4) 0.27324(15) 0.11606(10) 0.0299(7) Uani 1 1 d .
H4 H 0.6939 0.3076 0.1311 0.036 Uiso 1 1 calc R
C5 C 0.7087(4) 0.27553(15) 0.07461(10) 0.0295(7) Uani 1 1 d .
C6 C 0.7252(4) 0.22541(14) 0.05267(9) 0.0264(7) Uani 1 1 d .
H6 H 0.7276 0.2269 0.0244 0.032 Uiso 1 1 calc R
C7 C 0.7104(5) 0.21710(18) 0.18013(10) 0.0395(9) Uani 1 1 d .
H7A H 0.6146 0.2047 0.1884 0.059 Uiso 1 1 calc R
H7B H 0.7310 0.2551 0.1915 0.059 Uiso 1 1 calc R
H7C H 0.7814 0.1893 0.1897 0.059 Uiso 1 1 calc R
C8 C 0.3980(4) -0.06045(15) 0.33418(10) 0.0299(7) Uani 1 1 d .
C9 C 0.3763(4) -0.06322(15) 0.37491(10) 0.0305(7) Uani 1 1 d .
H9 H 0.3512 -0.0987 0.3870 0.037 Uiso 1 1 calc R
C10 C 0.3914(4) -0.01414(15) 0.39796(10) 0.0289(7) Uani 1 1 d .
C11 C 0.4259(4) 0.03797(15) 0.37989(10) 0.0301(7) Uani 1 1 d .
H11 H 0.4346 0.0718 0.3956 0.036 Uiso 1 1 calc R
C12 C 0.4477(4) 0.04059(14) 0.33898(10) 0.0273(7) Uani 1 1 d .
C13 C 0.4338(4) -0.00869(15) 0.31585(10) 0.0286(7) Uani 1 1 d .
H13 H 0.4486 -0.0071 0.2879 0.034 Uiso 1 1 calc R
C14 C 0.3743(4) -0.01774(17) 0.44241(10) 0.0377(8) Uani 1 1 d .
H14A H 0.2958 -0.0441 0.4488 0.057 Uiso 1 1 calc R
H14B H 0.3528 0.0205 0.4530 0.057 Uiso 1 1 calc R
H14C H 0.4633 -0.0320 0.4543 0.057 Uiso 1 1 calc R
C15 C 0.8444(4) 0.19158(18) 0.45541(11) 0.0385(9) Uani 1 1 d .
H15 H 0.9317 0.1841 0.4689 0.046 Uiso 1 1 calc R
C16 C 0.8507(4) 0.20803(17) 0.41615(11) 0.0354(8) Uani 1 1 d .
H16 H 0.9404 0.2107 0.4030 0.043 Uiso 1 1 calc R
C17 C 0.7253(4) 0.22066(15) 0.39587(10) 0.0293(7) Uani 1 1 d .
C18 C 0.5976(4) 0.21516(18) 0.41679(11) 0.0383(9) Uani 1 1 d .
H18 H 0.5088 0.2235 0.4043 0.046 Uiso 1 1 calc R
C19 C 0.6019(4) 0.19743(19) 0.45587(11) 0.0407(9) Uani 1 1 d .
H19 H 0.5136 0.1934 0.4696 0.049 Uiso 1 1 calc R
C20 C 0.8410(5) 0.28623(18) 0.29892(12) 0.0422(9) Uani 1 1 d .
H20 H 0.9203 0.3074 0.2890 0.051 Uiso 1 1 calc R
C21 C 0.8421(4) 0.27018(16) 0.33832(10) 0.0346(8) Uani 1 1 d .
H21 H 0.9204 0.2803 0.3549 0.042 Uiso 1 1 calc R
C22 C 0.7271(4) 0.23887(15) 0.35370(10) 0.0297(7) Uani 1 1 d .
C23 C 0.6156(4) 0.22567(16) 0.32779(11) 0.0356(8) Uani 1 1 d .
H23 H 0.5346 0.2049 0.3370 0.043 Uiso 1 1 calc R
C24 C 0.6244(5) 0.24309(19) 0.28884(12) 0.0449(10) Uani 1 1 d .
H24 H 0.5482 0.2330 0.2715 0.054 Uiso 1 1 calc R
C25 C 0.4742(5) 0.38155(18) 0.29055(11) 0.0408(9) Uani 1 1 d .
H25 H 0.3907 0.3661 0.2784 0.049 Uiso 1 1 calc R
C26 C 0.4893(4) 0.37564(17) 0.33123(10) 0.0355(8) Uani 1 1 d .
H26 H 0.4173 0.3571 0.3465 0.043 Uiso 1 1 calc R
C27 C 0.6118(4) 0.39733(15) 0.34951(10) 0.0312(7) Uani 1 1 d .
C28 C 0.7101(4) 0.42582(17) 0.32559(11) 0.0374(8) Uani 1 1 d .
H28 H 0.7939 0.4423 0.3369 0.045 Uiso 1 1 calc R
C29 C 0.6847(5) 0.42990(17) 0.28537(12) 0.0439(10) Uani 1 1 d .
H29 H 0.7527 0.4497 0.2695 0.053 Uiso 1 1 calc R
C30 C 0.7955(5) 0.37318(19) 0.44721(13) 0.0481(10) Uani 1 1 d .
H30 H 0.8902 0.3673 0.4566 0.058 Uiso 1 1 calc R
C31 C 0.7745(5) 0.38199(18) 0.40716(12) 0.0404(9) Uani 1 1 d .
H31 H 0.8541 0.3833 0.3896 0.048 Uiso 1 1 calc R
C32 C 0.6372(4) 0.38890(15) 0.39245(10) 0.0312(7) Uani 1 1 d .
C33 C 0.5253(4) 0.38773(17) 0.41960(10) 0.0370(8) Uani 1 1 d .
H33 H 0.4292 0.3922 0.4109 0.044 Uiso 1 1 calc R
C34 C 0.5556(5) 0.37996(19) 0.45932(11) 0.0471(10) Uani 1 1 d .
H34 H 0.4782 0.3798 0.4777 0.056 Uiso 1 1 calc R
C35 C 0.3891(5) 0.11055(18) 0.22182(12) 0.0417(9) Uani 1 1 d .
H35 H 0.3265 0.1343 0.2369 0.050 Uiso 1 1 calc R
C36 C 0.3576(4) 0.10151(17) 0.18233(12) 0.0394(9) Uani 1 1 d .
H36 H 0.2751 0.1186 0.1708 0.047 Uiso 1 1 calc R
C37 C 0.4481(4) 0.06696(15) 0.15941(10) 0.0314(7) Uani 1 1 d .
C38 C 0.5679(4) 0.04407(16) 0.17831(11) 0.0335(8) Uani 1 1 d .
H38 H 0.6340 0.0209 0.1640 0.040 Uiso 1 1 calc R
C39 C 0.5889(4) 0.05555(17) 0.21796(11) 0.0370(8) Uani 1 1 d .
H39 H 0.6707 0.0392 0.2304 0.044 Uiso 1 1 calc R
C40 C 0.4904(5) 0.03277(18) 0.05034(12) 0.0422(9) Uani 1 1 d .
H40 H 0.5662 0.0249 0.0323 0.051 Uiso 1 1 calc R
C41 C 0.5237(4) 0.04230(17) 0.08995(11) 0.0379(8) Uani 1 1 d .
H41 H 0.6202 0.0401 0.0987 0.045 Uiso 1 1 calc R
C42 C 0.4158(4) 0.05507(16) 0.11680(11) 0.0328(8) Uani 1 1 d .
C43 C 0.2773(5) 0.0572(2) 0.10217(13) 0.0485(11) Uani 1 1 d .
H43 H 0.2000 0.0661 0.1195 0.058 Uiso 1 1 calc R
C44 C 0.2524(5) 0.0465(2) 0.06254(13) 0.0537(12) Uani 1 1 d .
H44 H 0.1564 0.0479 0.0533 0.064 Uiso 1 1 calc R
N1 N 0.7216(3) 0.18555(14) 0.47568(8) 0.0337(7) Uani 1 1 d .
N2 N 0.7339(5) 0.27358(16) 0.27366(10) 0.0501(9) Uani 1 1 d .
N3 N 0.5698(4) 0.40757(14) 0.26728(9) 0.0431(8) Uani 1 1 d .
N4 N 0.6877(5) 0.37257(15) 0.47350(10) 0.0477(9) Uani 1 1 d .
N5 N 0.5029(4) 0.08793(14) 0.24035(9) 0.0390(8) Uani 1 1 d .
N6 N 0.3558(4) 0.03418(17) 0.03621(11) 0.0492(9) Uani 1 1 d .
O1 O 0.7588(3) 0.12355(11) 0.05184(7) 0.0389(6) Uani 1 1 d .
H1 H 0.7478 0.1295 0.0274 0.058 Uiso 1 1 calc R
O2 O 0.6957(3) 0.32776(10) 0.05680(7) 0.0365(6) Uani 1 1 d .
H2A H 0.7045 0.3240 0.0321 0.055 Uiso 1 1 calc R
O3 O 0.3860(3) -0.11022(11) 0.31290(8) 0.0413(7) Uani 1 1 d .
H3 H 0.4048 -0.1037 0.2889 0.062 Uiso 1 1 calc R
O4 O 0.4829(3) 0.09241(11) 0.32301(7) 0.0361(6) Uani 1 1 d .
H4A H 0.5025 0.0883 0.2988 0.054 Uiso 1 1 calc R

loop_
_atom_site_aniso_label
_atom_site_aniso_U_11
_atom_site_aniso_U_22
_atom_site_aniso_U_33
_atom_site_aniso_U_23
_atom_site_aniso_U_13
_atom_site_aniso_U_12
C1 0.0286(17) 0.0260(17) 0.0323(16) -0.0042(13) -0.0042(13) 0.0014(14)
C2 0.0314(18) 0.0310(18) 0.0303(16) 0.0017(13) -0.0011(14) 0.0031(14)
C3 0.0263(17) 0.0364(19) 0.0255(15) -0.0019(13) 0.0001(13) -0.0053(14)
C4 0.0349(19) 0.0273(17) 0.0277(16) -0.0052(13) -0.0005(13) 0.0001(14)
C5 0.0306(18) 0.0284(17) 0.0296(16) 0.0002(13) -0.0004(13) -0.0019(14)
C6 0.0257(16) 0.0296(17) 0.0240(14) -0.0031(12) 0.0006(12) -0.0005(13)
C7 0.047(2) 0.045(2) 0.0271(17) -0.0012(15) -0.0007(15) 0.0037(18)
C8 0.0320(18) 0.0254(17) 0.0323(17) -0.0034(13) 0.0011(14) 0.0047(14)
C9 0.0324(18) 0.0270(17) 0.0322(17) 0.0041(13) 0.0035(14) 0.0010(14)
C10 0.0243(16) 0.0327(18) 0.0298(16) 0.0052(13) 0.0001(13) 0.0036(14)
C11 0.0296(18) 0.0295(18) 0.0312(17) -0.0026(13) 0.0016(14) 0.0026(14)
C12 0.0244(16) 0.0250(16) 0.0325(17) 0.0025(13) 0.0028(13) 0.0033(13)
C13 0.0293(17) 0.0312(18) 0.0252(15) 0.0009(13) 0.0008(13) 0.0043(14)
C14 0.044(2) 0.039(2) 0.0305(18) 0.0029(15) 0.0037(15) 0.0020(17)
C15 0.0326(19) 0.047(2) 0.0360(19) 0.0106(16) -0.0039(15) 0.0004(17)
C16 0.0288(18) 0.045(2) 0.0330(18) 0.0088(15) 0.0024(14) 0.0011(16)
C17 0.0327(18) 0.0276(17) 0.0277(16) 0.0011(13) -0.0008(13) -0.0005(14)
C18 0.0294(19) 0.053(2) 0.0328(18) 0.0017(16) -0.0009(15) 0.0023(17)
C19 0.035(2) 0.055(3) 0.0329(19) 0.0054(17) 0.0052(15) 0.0011(18)
C20 0.055(3) 0.036(2) 0.0357(19) 0.0046(15) 0.0054(18) -0.0026(18)
C21 0.039(2) 0.036(2) 0.0287(17) 0.0009(14) 0.0004(14) -0.0008(16)
C22 0.0355(19) 0.0249(16) 0.0287(16) 0.0000(13) -0.0008(14) 0.0038(14)
C23 0.038(2) 0.0325(19) 0.0361(18) -0.0004(15) -0.0070(15) 0.0009(16)
C24 0.055(3) 0.045(2) 0.0342(19) -0.0045(17) -0.0119(18) 0.001(2)
C25 0.049(2) 0.043(2) 0.0301(18) 0.0005(16) -0.0030(16) 0.0066(19)
C26 0.036(2) 0.042(2) 0.0288(17) 0.0026(15) 0.0033(15) -0.0016(16)
C27 0.0384(19) 0.0291(17) 0.0260(16) 0.0033(13) 0.0041(14) 0.0060(15)
C28 0.040(2) 0.036(2) 0.0369(19) 0.0041(15) 0.0067(16) -0.0026(16)
C29 0.060(3) 0.034(2) 0.038(2) 0.0085(16) 0.0189(19) 0.0028(19)
C30 0.053(3) 0.045(2) 0.046(2) 0.0041(18) -0.013(2) -0.006(2)
C31 0.041(2) 0.041(2) 0.040(2) 0.0023(16) -0.0029(16) -0.0024(17)
C32 0.039(2) 0.0244(17) 0.0301(17) 0.0024(13) 0.0030(14) -0.0036(15)
C33 0.042(2) 0.039(2) 0.0293(17) 0.0057(15) 0.0029(15) -0.0026(17)
C34 0.064(3) 0.048(2) 0.0294(19) 0.0059(16) 0.0072(19) -0.008(2)
C35 0.047(2) 0.037(2) 0.041(2) 0.0033(16) 0.0139(18) 0.0068(18)
C36 0.041(2) 0.036(2) 0.042(2) 0.0058(16) 0.0048(17) 0.0099(17)
C37 0.0298(18) 0.0296(18) 0.0350(18) 0.0066(14) 0.0028(14) -0.0022(14)
C38 0.0317(19) 0.0314(18) 0.0374(19) 0.0019(14) 0.0033(15) 0.0032(15)
C39 0.037(2) 0.036(2) 0.0370(19) 0.0061(15) 0.0005(16) -0.0004(16)
C40 0.043(2) 0.046(2) 0.039(2) -0.0038(17) -0.0016(17) 0.0001(18)
C41 0.037(2) 0.039(2) 0.0375(19) -0.0023(15) -0.0019(15) 0.0018(17)
C42 0.0323(19) 0.0315(18) 0.0345(18) 0.0057(14) -0.0017(14) -0.0033(15)
C43 0.034(2) 0.064(3) 0.047(2) 0.009(2) -0.0012(18) -0.005(2)
C44 0.038(2) 0.075(3) 0.048(2) 0.008(2) -0.0107(19) -0.009(2)
N1 0.0353(16) 0.0376(17) 0.0283(14) 0.0004(12) 0.0007(12) 0.0009(13)
N2 0.071(3) 0.046(2) 0.0335(17) 0.0002(15) -0.0049(17) 0.0051(19)
N3 0.064(2) 0.0359(18) 0.0290(15) 0.0048(13) 0.0056(15) 0.0071(17)
N4 0.073(3) 0.0362(19) 0.0339(17) 0.0063(14) -0.0108(17) -0.0067(18)
N5 0.048(2) 0.0340(17) 0.0346(16) 0.0045(13) 0.0044(14) 0.0006(15)
N6 0.052(2) 0.052(2) 0.0432(19) 0.0031(16) -0.0102(17) -0.0063(18)
O1 0.0619(18) 0.0259(13) 0.0291(12) -0.0026(10) -0.0072(12) 0.0062(12)
O2 0.0567(17) 0.0259(13) 0.0271(12) -0.0019(9) 0.0027(12) 0.0016(12)
O3 0.0632(19) 0.0292(14) 0.0316(13) -0.0039(10) 0.0075(13) -0.0044(13)
O4 0.0495(16) 0.0288(13) 0.0299(12) 0.0006(10) 0.0054(12) -0.0039(11)

loop_
_atom_type_symbol
_atom_type_description
_atom_type_scat_dispersion_real
_atom_type_scat_dispersion_imag
_atom_type_scat_source
C C 0.0033 0.0016 'International Tables Vol C Tables 4.2.6.8 and 6.1.1.4'
H H 0.0000 0.0000 'International Tables Vol C Tables 4.2.6.8 and 6.1.1.4'
N N 0.0061 0.0033 'International Tables Vol C Tables 4.2.6.8 and 6.1.1.4'
O O 0.0106 0.0060 'International Tables Vol C Tables 4.2.6.8 and 6.1.1.4'

loop_
_geom_angle_atom_site_label_1
_geom_angle_atom_site_label_2
_geom_angle_atom_site_label_3
_geom_angle
O1 C1 C6 121.5(3)
O1 C1 C2 118.1(3)
C6 C1 C2 120.4(3)
C3 C2 C1 120.1(3)
C3 C2 H2 119.9
C1 C2 H2 119.9
C2 C3 C4 119.9(3)
C2 C3 C7 119.7(3)
C4 C3 C7 120.4(3)
C3 C4 C5 119.8(3)
C3 C4 H4 120.1
C5 C4 H4 120.1
O2 C5 C6 121.8(3)
O2 C5 C4 118.1(3)
C6 C5 C4 120.1(3)
C1 C6 C5 119.8(3)
C1 C6 H6 120.1
C5 C6 H6 120.1
C3 C7 H7A 109.5
C3 C7 H7B 109.5
H7A C7 H7B 109.5
C3 C7 H7C 109.5
H7A C7 H7C 109.5
H7B C7 H7C 109.5
O3 C8 C9 117.8(3)
O3 C8 C13 121.4(3)
C9 C8 C13 120.8(3)
C8 C9 C10 119.9(3)
C8 C9 H9 120.0
C10 C9 H9 120.0
C9 C10 C11 119.8(3)
C9 C10 C14 119.9(3)
C11 C10 C14 120.4(3)
C12 C11 C10 120.2(3)
C12 C11 H11 119.9
C10 C11 H11 119.9
O4 C12 C13 122.2(3)
O4 C12 C11 117.7(3)
C13 C12 C11 120.2(3)
C12 C13 C8 119.2(3)
C12 C13 H13 120.4
C8 C13 H13 120.4
C10 C14 H14A 109.5
C10 C14 H14B 109.5
H14A C14 H14B 109.5
C10 C14 H14C 109.5
H14A C14 H14C 109.5
H14B C14 H14C 109.5
N1 C15 C16 123.6(3)
N1 C15 H15 118.2
C16 C15 H15 118.2
C15 C16 C17 119.6(3)
C15 C16 H16 120.2
C17 C16 H16 120.2
C16 C17 C18 117.2(3)
C16 C17 C22 121.4(3)
C18 C17 C22 121.4(3)
C19 C18 C17 119.0(3)
C19 C18 H18 120.5
C17 C18 H18 120.5
N1 C19 C18 124.3(4)
N1 C19 H19 117.8
C18 C19 H19 117.8
N2 C20 C21 123.6(4)
N2 C20 H20 118.2
C21 C20 H20 118.2
C20 C21 C22 119.4(4)
C20 C21 H21 120.3
C22 C21 H21 120.3
C23 C22 C21 117.4(3)
C23 C22 C17 121.8(3)
C21 C22 C17 120.8(3)
C24 C23 C22 119.1(4)
C24 C23 H23 120.4
C22 C23 H23 120.4
N2 C24 C23 124.2(4)
N2 C24 H24 117.9
C23 C24 H24 117.9
N3 C25 C26 123.9(4)
N3 C25 H25 118.1
C26 C25 H25 118.1
C25 C26 C27 118.9(4)
C25 C26 H26 120.5
C27 C26 H26 120.5
C28 C27 C26 117.5(3)
C28 C27 C32 121.5(3)
C26 C27 C32 121.0(3)
C29 C28 C27 119.1(4)
C29 C28 H28 120.4
C27 C28 H28 120.4
N3 C29 C28 123.9(4)
N3 C29 H29 118.0
C28 C29 H29 118.0
N4 C30 C31 122.6(4)
N4 C30 H30 118.7
C31 C30 H30 118.7
C30 C31 C32 119.9(4)
C30 C31 H31 120.0
C32 C31 H31 120.0
C31 C32 C33 117.5(3)
C31 C32 C27 120.9(3)
C33 C32 C27 121.6(3)
C34 C33 C32 119.0(4)
C34 C33 H33 120.5
C32 C33 H33 120.5
N4 C34 C33 123.6(4)
N4 C34 H34 118.2
C33 C34 H34 118.2
N5 C35 C36 124.0(4)
N5 C35 H35 118.0
C36 C35 H35 118.0
C35 C36 C37 119.3(4)
C35 C36 H36 120.3
C37 C36 H36 120.3
C38 C37 C36 117.1(3)
C38 C37 C42 122.0(3)
C36 C37 C42 120.9(3)
C39 C38 C37 118.9(3)
C39 C38 H38 120.6
C37 C38 H38 120.6
N5 C39 C38 124.8(4)
N5 C39 H39 117.6
C38 C39 H39 117.6
N6 C40 C41 123.0(4)
N6 C40 H40 118.5
C41 C40 H40 118.5
C40 C41 C42 119.8(4)
C40 C41 H41 120.1
C42 C41 H41 120.1
C41 C42 C43 117.2(4)
C41 C42 C37 121.2(3)
C43 C42 C37 121.6(4)
C44 C43 C42 119.7(4)
C44 C43 H43 120.1
C42 C43 H43 120.1
N6 C44 C43 123.8(4)
N6 C44 H44 118.1
C43 C44 H44 118.1
C19 N1 C15 116.3(3)
C24 N2 C20 116.3(3)
C25 N3 C29 116.6(3)
C34 N4 C30 117.3(3)
C39 N5 C35 116.0(3)
C44 N6 C40 116.5(4)
C1 O1 H1 109.5
C5 O2 H2A 109.5
C8 O3 H3 109.5
C12 O4 H4A 109.5

loop_
_geom_bond_atom_site_label_1
_geom_bond_atom_site_label_2
_geom_bond_distance
C1 O1 1.353(4)
C1 C6 1.385(5)
C1 C2 1.387(5)
C2 C3 1.384(5)
C2 H2 0.9500
C3 C4 1.393(5)
C3 C7 1.507(5)
C4 C5 1.394(5)
C4 H4 0.9500
C5 O2 1.359(4)
C5 C6 1.387(5)
C6 H6 0.9500
C7 H7A 0.9800
C7 H7B 0.9800
C7 H7C 0.9800
C8 O3 1.365(4)
C8 C9 1.384(5)
C8 C13 1.393(5)
C9 C10 1.386(5)
C9 H9 0.9500
C10 C11 1.393(5)
C10 C14 1.504(5)
C11 C12 1.390(5)
C11 H11 0.9500
C12 O4 1.359(4)
C12 C13 1.390(5)
C13 H13 0.9500
C14 H14A 0.9800
C14 H14B 0.9800
C14 H14C 0.9800
C15 N1 1.342(5)
C15 C16 1.374(5)
C15 H15 0.9500
C16 C17 1.388(5)
C16 H16 0.9500
C17 C18 1.391(5)
C17 C22 1.479(5)
C18 C19 1.376(5)
C18 H18 0.9500
C19 N1 1.331(5)
C19 H19 0.9500
C20 N2 1.345(6)
C20 C21 1.375(5)
C20 H20 0.9500
C21 C22 1.397(5)
C21 H21 0.9500
C22 C23 1.391(5)
C23 C24 1.372(5)
C23 H23 0.9500
C24 N2 1.345(6)
C24 H24 0.9500
C25 N3 1.332(5)
C25 C26 1.381(5)
C25 H25 0.9500
C26 C27 1.394(5)
C26 H26 0.9500
C27 C28 1.389(5)
C27 C32 1.475(5)
C28 C29 1.375(6)
C28 H28 0.9500
C29 N3 1.339(6)
C29 H29 0.9500
C30 N4 1.340(6)
C30 C31 1.375(6)
C30 H30 0.9500
C31 C32 1.384(5)
C31 H31 0.9500
C32 C33 1.388(5)
C33 C34 1.376(5)
C33 H33 0.9500
C34 N4 1.335(6)
C34 H34 0.9500
C35 N5 1.340(5)
C35 C36 1.375(6)
C35 H35 0.9500
C36 C37 1.398(5)
C36 H36 0.9500
C37 C38 1.393(5)
C37 C42 1.488(5)
C38 C39 1.372(5)
C38 H38 0.9500
C39 N5 1.334(5)
C39 H39 0.9500
C40 N6 1.346(5)
C40 C41 1.384(5)
C40 H40 0.9500
C41 C42 1.385(5)
C41 H41 0.9500
C42 C43 1.385(6)
C43 C44 1.374(6)
C43 H43 0.9500
C44 N6 1.340(6)
C44 H44 0.9500
O1 H1 0.8400
O2 H2A 0.8400
O3 H3 0.8400
O4 H4A 0.8400

loop_
_geom_torsion_atom_site_label_1
_geom_torsion_atom_site_label_2
_geom_torsion_atom_site_label_3
_geom_torsion_atom_site_label_4
_geom_torsion
O1 C1 C2 C3 177.8(3)
C6 C1 C2 C3 -0.7(5)
C1 C2 C3 C4 0.3(5)
C1 C2 C3 C7 179.5(3)
C2 C3 C4 C5 0.2(5)
C7 C3 C4 C5 -179.0(3)
C3 C4 C5 O2 179.6(3)
C3 C4 C5 C6 -0.3(5)
O1 C1 C6 C5 -177.9(3)
C2 C1 C6 C5 0.6(5)
O2 C5 C6 C1 180.0(3)
C4 C5 C6 C1 -0.1(5)
O3 C8 C9 C10 178.1(3)
C13 C8 C9 C10 -0.5(5)
C8 C9 C10 C11 1.1(5)
C8 C9 C10 C14 -177.3(3)
C9 C10 C11 C12 -1.1(5)
C14 C10 C11 C12 177.2(3)
C10 C11 C12 O4 -179.2(3)
C10 C11 C12 C13 0.6(5)
O4 C12 C13 C8 179.8(3)
C11 C12 C13 C8 0.0(5)
O3 C8 C13 C12 -178.6(3)
C9 C8 C13 C12 0.0(5)
N1 C15 C16 C17 1.6(6)
C15 C16 C17 C18 -0.8(6)
C15 C16 C17 C22 179.6(4)
C16 C17 C18 C19 -0.4(6)
C22 C17 C18 C19 179.3(4)
C17 C18 C19 N1 0.8(7)
N2 C20 C21 C22 0.1(6)
C20 C21 C22 C23 -0.2(5)
C20 C21 C22 C17 179.7(3)
C16 C17 C22 C23 148.5(4)
C18 C17 C22 C23 -31.1(5)
C16 C17 C22 C21 -31.4(5)
C18 C17 C22 C21 149.0(4)
C21 C22 C23 C24 0.8(5)
C17 C22 C23 C24 -179.1(4)
C22 C23 C24 N2 -1.3(6)
N3 C25 C26 C27 -0.8(6)
C25 C26 C27 C28 2.4(5)
C25 C26 C27 C32 -176.1(3)
C26 C27 C28 C29 -1.8(6)
C32 C27 C28 C29 176.6(3)
C27 C28 C29 N3 -0.4(6)
N4 C30 C31 C32 -2.0(7)
C30 C31 C32 C33 1.3(6)
C30 C31 C32 C27 -178.9(4)
C28 C27 C32 C31 -32.1(5)
C26 C27 C32 C31 146.4(4)
C28 C27 C32 C33 147.8(4)
C26 C27 C32 C33 -33.8(5)
C31 C32 C33 C34 0.1(6)
C27 C32 C33 C34 -179.7(4)
C32 C33 C34 N4 -1.0(6)
N5 C35 C36 C37 -0.2(6)
C35 C36 C37 C38 -0.8(6)
C35 C36 C37 C42 178.6(4)
C36 C37 C38 C39 1.2(5)
C42 C37 C38 C39 -178.2(3)
C37 C38 C39 N5 -0.6(6)
N6 C40 C41 C42 -1.3(6)
C40 C41 C42 C43 0.5(6)
C40 C41 C42 C37 -178.5(4)
C38 C37 C42 C41 -27.2(5)
C36 C37 C42 C41 153.4(4)
C38 C37 C42 C43 153.9(4)
C36 C37 C42 C43 -25.5(6)
C41 C42 C43 C44 0.4(6)
C37 C42 C43 C44 179.4(4)
C42 C43 C44 N6 -0.5(8)
C18 C19 N1 C15 -0.1(6)
C16 C15 N1 C19 -1.1(6)
C23 C24 N2 C20 1.2(7)
C21 C20 N2 C24 -0.6(6)
C26 C25 N3 C29 -1.4(6)
C28 C29 N3 C25 2.0(6)
C33 C34 N4 C30 0.4(6)
C31 C30 N4 C34 1.1(6)
C38 C39 N5 C35 -0.4(6)
C36 C35 N5 C39 0.8(6)
C43 C44 N6 C40 -0.2(7)
C41 C40 N6 C44 1.2(7)
